data_7127382
loop_
_publ_author_name
'Jiang, Bo'
'Jia, Jingwen'
'Sun, Yufei'
'Wang, Yichun'
'Zeng, Jing'
'Bu, Xiubin'
'Shi, Liangliang'
'Sun, Xiaoying'
'Yang, Xiaobo'

_publ_section_title
;
 \g-Carboline synthesis enabled by Rh(iii)-catalysed regioselective C-H
 annulation.
;
_journal_issue 87
_journal_name_full 'Chemical communications (Cambridge, England)'
_journal_page_first 13389
_journal_page_last 13392
_journal_paper_doi 10.1039/d0cc04740f
_journal_volume 56
_journal_year 2020
_chemical_formula_sum 'C19 H16 N2'
_chemical_formula_weight 272.34
_space_group_crystal_system orthorhombic
_space_group_IT_number 61
_space_group_name_Hall '-P 2ac 2ab'
_space_group_name_H-M_alt 'P b c a'
_atom_sites_solution_hydrogens geom
_audit_creation_method SHELXL-2014/7
_audit_update_record
;
2020-06-19 deposited with the CCDC.	2020-10-05 downloaded from the CCDC.
;
_cell_angle_alpha 90
_cell_angle_beta 90
_cell_angle_gamma 90
_cell_formula_units_Z 8
_cell_length_a 17.2098(16)
_cell_length_b 7.3662(7)
_cell_length_c 22.672(2)
_cell_measurement_reflns_used 2142
_cell_measurement_temperature 289(2)
_cell_measurement_theta_max 23.20
_cell_measurement_theta_min 3.50
_cell_volume 2874.1(5)
_computing_structure_refinement 'SHELXL-2014/7 (Sheldrick, 2014)'
_diffrn_ambient_temperature 289(2)
_diffrn_measured_fraction_theta_full 0.997
_diffrn_measured_fraction_theta_max 0.997
_diffrn_measurement_device_type 'Bruker APEX-II CCD'
_diffrn_measurement_method '\f and \w scans'
_diffrn_radiation_type MoK\a
_diffrn_radiation_wavelength 0.71073
_diffrn_reflns_av_R_equivalents 0.0772
_diffrn_reflns_av_unetI/netI 0.0299
_diffrn_reflns_Laue_measured_fraction_full 0.997
_diffrn_reflns_Laue_measured_fraction_max 0.997
_diffrn_reflns_limit_h_max 17
_diffrn_reflns_limit_h_min -17
_diffrn_reflns_limit_k_max 7
_diffrn_reflns_limit_k_min -7
_diffrn_reflns_limit_l_max 22
_diffrn_reflns_limit_l_min -22
_diffrn_reflns_number 17505
_diffrn_reflns_point_group_measured_fraction_full 0.997
_diffrn_reflns_point_group_measured_fraction_max 0.997
_diffrn_reflns_theta_full 20.795
_diffrn_reflns_theta_max 20.795
_diffrn_reflns_theta_min 3.139
_exptl_absorpt_coefficient_mu 0.075
_exptl_crystal_colour colorless
_exptl_crystal_density_diffrn 1.259
_exptl_crystal_description block
_exptl_crystal_F_000 1152
_refine_diff_density_max 0.886
_refine_diff_density_min -0.917
_refine_diff_density_rms 0.529
_refine_ls_extinction_coef 0.044(4)
_refine_ls_extinction_expression Fc^*^=kFc[1+0.001xFc^2^\l^3^/sin(2\q)]^-1/4^
_refine_ls_extinction_method 'SHELXL-2014/7 (Sheldrick 2014'
_refine_ls_goodness_of_fit_ref 1.141
_refine_ls_hydrogen_treatment constr
_refine_ls_matrix_type full
_refine_ls_number_parameters 193
_refine_ls_number_reflns 1501
_refine_ls_number_restraints 177
_refine_ls_restrained_S_all 1.105
_refine_ls_R_factor_all 0.0997
_refine_ls_R_factor_gt 0.0559
_refine_ls_shift/su_max 0.000
_refine_ls_shift/su_mean 0.000
_refine_ls_structure_factor_coef Fsqd
_refine_ls_weighting_details 'w=1/[\s^2^(Fo^2^)+(0.0932P)^2^] where P=(Fo^2^+2Fc^2^)/3'
_refine_ls_weighting_scheme calc
_refine_ls_wR_factor_gt 0.1235
_refine_ls_wR_factor_ref 0.1511
_reflns_Friedel_coverage 0.000
_reflns_number_gt 1105
_reflns_number_total 1501
_reflns_threshold_expression 'I > 2\s(I)'
_cod_data_source_file d0cc04740f2.cif
_cod_data_source_block 20191015_1a_0ma_a
_cod_depositor_comments 'Adding full bibliography for 7127382--7127383.cif.'
_cod_original_cell_volume 2874.2(5)
_cod_database_code 7127382
_shelx_shelxl_version_number 2014/7
_shelx_space_group_comment
;
The symmetry employed for this shelxl refinement is uniquely defined
by the following loop, which should always be used as a source of
symmetry information in preference to the above space-group names.
They are only intended as comments.
;

loop_
_space_group_symop_operation_xyz
'x, y, z'
'-x+1/2, -y, z+1/2'
'-x, y+1/2, -z+1/2'
'x+1/2, -y+1/2, -z'
'-x, -y, -z'
'x-1/2, y, -z-1/2'
'x, -y-1/2, z-1/2'
'-x-1/2, y-1/2, z'

loop_
_atom_site_label
_atom_site_type_symbol
_atom_site_fract_x
_atom_site_fract_y
_atom_site_fract_z
_atom_site_U_iso_or_equiv
_atom_site_adp_type
_atom_site_occupancy
_atom_site_site_symmetry_order
_atom_site_calc_flag
_atom_site_refinement_flags_posn
_atom_site_refinement_flags_adp
_atom_site_refinement_flags_occupancy
_atom_site_disorder_assembly
_atom_site_disorder_group
N001 N 0.60228(14) 0.5346(3) 0.77082(12) 0.0433(8) Uani 1 1 d . U . . .
N002 N 0.84103(15) 0.5240(4) 0.74709(14) 0.0485(8) Uani 1 1 d . U . . .
C003 C 0.71470(18) 0.5514(4) 0.69879(13) 0.0390(9) Uani 1 1 d . U . . .
C004 C 0.6967(2) 0.6713(5) 0.59628(16) 0.0542(10) Uani 1 1 d . U . . .
H004 H 0.7360 0.7555 0.6032 0.065 Uiso 1 1 calc R U . . .
C005 C 0.67342(18) 0.5553(4) 0.64118(14) 0.0405(9) Uani 1 1 d . U . . .
C006 C 0.67963(18) 0.5309(4) 0.75453(14) 0.0375(8) Uani 1 1 d . U . . .
C007 C 0.72575(19) 0.4969(4) 0.80468(14) 0.0398(9) Uani 1 1 d . U . . .
C008 C 0.53935(19) 0.6275(5) 0.73974(16) 0.0568(10) Uani 1 1 d . U . . .
H00A H 0.5601 0.6912 0.7063 0.085 Uiso 1 1 calc R U . . .
H00B H 0.5148 0.7124 0.7659 0.085 Uiso 1 1 calc R U . . .
H00C H 0.5019 0.5399 0.7266 0.085 Uiso 1 1 calc R U . . .
C009 C 0.79483(19) 0.5468(4) 0.69999(15) 0.0458(10) Uani 1 1 d . U . . .
H009 H 0.8198 0.5612 0.6639 0.055 Uiso 1 1 calc R U . . .
C00A C 0.61390(19) 0.4312(4) 0.62871(16) 0.0502(9) Uani 1 1 d . U . . .
H00D H 0.5973 0.3517 0.6580 0.060 Uiso 1 1 calc R U . . .
C00B C 0.5980(2) 0.4955(4) 0.83071(15) 0.0458(9) Uani 1 1 d . U . . .
C00C C 0.6620(2) 0.6629(6) 0.54107(17) 0.0671(12) Uani 1 1 d . U . . .
H00E H 0.6782 0.7410 0.5113 0.081 Uiso 1 1 calc R U . . .
C00D C 0.6731(2) 0.4715(4) 0.85375(15) 0.0455(9) Uani 1 1 d . U . . .
C00E C 0.80683(19) 0.4973(4) 0.79953(15) 0.0424(9) Uani 1 1 d . U . . .
C00F C 0.5795(2) 0.4249(5) 0.57371(17) 0.0630(11) Uani 1 1 d . U . . .
H00F H 0.5399 0.3423 0.5663 0.076 Uiso 1 1 calc R U . . .
C00G C 0.6815(3) 0.4324(5) 0.91374(16) 0.0636(11) Uani 1 1 d . U . . .
H00G H 0.7306 0.4179 0.9302 0.076 Uiso 1 1 calc R U . . .
C00H C 0.8592(2) 0.4693(5) 0.85149(15) 0.0587(11) Uani 1 1 d . U . . .
H00H H 0.8493 0.3523 0.8685 0.088 Uiso 1 1 calc R U . . .
H00I H 0.8495 0.5620 0.8803 0.088 Uiso 1 1 calc R U . . .
H00J H 0.9124 0.4758 0.8389 0.088 Uiso 1 1 calc R U . . .
C00I C 0.5315(2) 0.4798(5) 0.86563(18) 0.0630(11) Uani 1 1 d . U . . .
H00K H 0.4821 0.4967 0.8500 0.076 Uiso 1 1 calc R U . . .
C00J C 0.6162(3) 0.4158(6) 0.94803(18) 0.0763(13) Uani 1 1 d . U . . .
H00L H 0.6215 0.3893 0.9879 0.092 Uiso 1 1 calc R U . . .
C00K C 0.6038(2) 0.5402(6) 0.53020(18) 0.0706(12) Uani 1 1 d . U . . .
H00M H 0.5809 0.5354 0.4931 0.085 Uiso 1 1 calc R U . . .
C00L C 0.5423(3) 0.4379(6) 0.92445(19) 0.0775(13) Uani 1 1 d . U . . .
H00N H 0.4992 0.4241 0.9488 0.093 Uiso 1 1 calc R U . . .

loop_
_atom_site_aniso_label
_atom_site_aniso_U_11
_atom_site_aniso_U_22
_atom_site_aniso_U_33
_atom_site_aniso_U_23
_atom_site_aniso_U_13
_atom_site_aniso_U_12
N001 0.0331(17) 0.0453(17) 0.0515(18) -0.0039(13) 0.0041(12) 0.0020(12)
N002 0.0367(17) 0.0503(18) 0.0586(19) -0.0015(15) -0.0042(15) -0.0021(13)
C003 0.035(2) 0.0330(19) 0.049(2) 0.0010(15) -0.0005(14) -0.0001(14)
C004 0.057(2) 0.052(2) 0.054(2) 0.0011(18) 0.0043(18) -0.0004(17)
C005 0.0369(19) 0.0399(19) 0.045(2) -0.0015(15) 0.0022(15) 0.0020(15)
C006 0.0329(19) 0.0294(17) 0.050(2) -0.0015(15) 0.0039(15) -0.0007(14)
C007 0.041(2) 0.0300(18) 0.049(2) -0.0035(14) -0.0022(15) 0.0001(14)
C008 0.0353(19) 0.064(2) 0.071(3) -0.0061(19) -0.0011(17) 0.0051(18)
C009 0.037(2) 0.047(2) 0.053(2) 0.0011(17) 0.0033(15) -0.0039(16)
C00A 0.046(2) 0.048(2) 0.057(2) -0.0019(17) -0.0004(17) 0.0015(17)
C00B 0.050(2) 0.0358(19) 0.051(2) -0.0105(15) 0.0114(16) -0.0054(15)
C00C 0.072(3) 0.081(3) 0.049(2) 0.009(2) 0.0065(19) 0.010(2)
C00D 0.057(2) 0.0315(18) 0.048(2) -0.0051(15) 0.0054(16) -0.0040(16)
C00E 0.040(2) 0.0316(18) 0.056(2) -0.0027(15) -0.0050(16) -0.0005(15)
C00F 0.055(2) 0.074(3) 0.060(3) -0.014(2) -0.0099(19) 0.002(2)
C00G 0.088(3) 0.053(2) 0.050(2) -0.0019(18) 0.003(2) -0.005(2)
C00H 0.053(2) 0.058(2) 0.064(2) -0.0039(19) -0.0135(18) 0.0041(18)
C00I 0.061(2) 0.060(2) 0.067(3) -0.015(2) 0.023(2) -0.0086(19)
C00J 0.104(3) 0.074(3) 0.051(2) -0.006(2) 0.018(2) -0.011(3)
C00K 0.066(3) 0.093(3) 0.053(2) -0.009(2) -0.010(2) 0.006(2)
C00L 0.092(3) 0.071(3) 0.070(3) -0.015(2) 0.034(2) -0.019(2)

loop_
_atom_type_symbol
_atom_type_description
_atom_type_scat_dispersion_real
_atom_type_scat_dispersion_imag
_atom_type_scat_source
C C 0.0033 0.0016 'International Tables Vol C Tables 4.2.6.8 and 6.1.1.4'
H H 0.0000 0.0000 'International Tables Vol C Tables 4.2.6.8 and 6.1.1.4'
N N 0.0061 0.0033 'International Tables Vol C Tables 4.2.6.8 and 6.1.1.4'

loop_
_geom_angle_atom_site_label_1
_geom_angle_atom_site_label_2
_geom_angle_atom_site_label_3
_geom_angle
_geom_angle_site_symmetry_1
_geom_angle_site_symmetry_3
_geom_angle_publ_flag
C006 N001 C00B 108.0(3) . . ?
C006 N001 C008 126.5(3) . . ?
C00B N001 C008 121.9(3) . . ?
C00E N002 C009 117.6(3) . . ?
C009 C003 C006 114.1(3) . . ?
C009 C003 C005 119.7(3) . . ?
C006 C003 C005 125.8(3) . . ?
C005 C004 C00C 120.6(4) . . ?
C005 C004 H004 119.7 . . ?
C00C C004 H004 119.7 . . ?
C004 C005 C00A 117.7(3) . . ?
C004 C005 C003 121.2(3) . . ?
C00A C005 C003 120.9(3) . . ?
N001 C006 C003 130.6(3) . . ?
N001 C006 C007 109.3(3) . . ?
C003 C006 C007 120.1(3) . . ?
C00E C007 C006 119.6(3) . . ?
C00E C007 C00D 133.5(3) . . ?
C006 C007 C00D 106.9(3) . . ?
N001 C008 H00A 109.5 . . ?
N001 C008 H00B 109.5 . . ?
H00A C008 H00B 109.5 . . ?
N001 C008 H00C 109.5 . . ?
H00A C008 H00C 109.5 . . ?
H00B C008 H00C 109.5 . . ?
N002 C009 C003 127.7(3) . . ?
N002 C009 H009 116.2 . . ?
C003 C009 H009 116.2 . . ?
C00F C00A C005 121.1(3) . . ?
C00F C00A H00D 119.4 . . ?
C005 C00A H00D 119.4 . . ?
N001 C00B C00I 128.0(3) . . ?
N001 C00B C00D 109.9(3) . . ?
C00I C00B C00D 122.2(3) . . ?
C00K C00C C004 120.4(4) . . ?
C00K C00C H00E 119.8 . . ?
C004 C00C H00E 119.8 . . ?
C00G C00D C00B 118.8(3) . . ?
C00G C00D C007 135.2(3) . . ?
C00B C00D C007 105.9(3) . . ?
N002 C00E C007 120.8(3) . . ?
N002 C00E C00H 117.0(3) . . ?
C007 C00E C00H 122.3(3) . . ?
C00K C00F C00A 120.0(4) . . ?
C00K C00F H00F 120.0 . . ?
C00A C00F H00F 120.0 . . ?
C00J C00G C00D 119.0(4) . . ?
C00J C00G H00G 120.5 . . ?
C00D C00G H00G 120.5 . . ?
C00E C00H H00H 109.5 . . ?
C00E C00H H00I 109.5 . . ?
H00H C00H H00I 109.5 . . ?
C00E C00H H00J 109.5 . . ?
H00H C00H H00J 109.5 . . ?
H00I C00H H00J 109.5 . . ?
C00L C00I C00B 117.1(4) . . ?
C00L C00I H00K 121.4 . . ?
C00B C00I H00K 121.4 . . ?
C00G C00J C00L 121.4(4) . . ?
C00G C00J H00L 119.3 . . ?
C00L C00J H00L 119.3 . . ?
C00F C00K C00C 120.2(4) . . ?
C00F C00K H00M 119.9 . . ?
C00C C00K H00M 119.9 . . ?
C00I C00L C00J 121.4(4) . . ?
C00I C00L H00N 119.3 . . ?
C00J C00L H00N 119.3 . . ?

loop_
_geom_bond_atom_site_label_1
_geom_bond_atom_site_label_2
_geom_bond_distance
_geom_bond_site_symmetry_2
_geom_bond_publ_flag
N001 C006 1.382(4) . ?
N001 C00B 1.390(4) . ?
N001 C008 1.462(4) . ?
N002 C00E 1.341(4) . ?
N002 C009 1.342(4) . ?
C003 C009 1.380(4) . ?
C003 C006 1.408(4) . ?
C003 C005 1.487(4) . ?
C004 C005 1.389(4) . ?
C004 C00C 1.389(5) . ?
C004 H004 0.9300 . ?
C005 C00A 1.402(5) . ?
C006 C007 1.409(4) . ?
C007 C00E 1.400(5) . ?
C007 C00D 1.447(5) . ?
C008 H00A 0.9600 . ?
C008 H00B 0.9600 . ?
C008 H00C 0.9600 . ?
C009 H009 0.9300 . ?
C00A C00F 1.381(5) . ?
C00A H00D 0.9300 . ?
C00B C00I 1.395(5) . ?
C00B C00D 1.406(5) . ?
C00C C00K 1.370(6) . ?
C00C H00E 0.9300 . ?
C00D C00G 1.398(5) . ?
C00E C00H 1.498(4) . ?
C00F C00K 1.367(5) . ?
C00F H00F 0.9300 . ?
C00G C00J 1.372(6) . ?
C00G H00G 0.9300 . ?
C00H H00H 0.9600 . ?
C00H H00I 0.9600 . ?
C00H H00J 0.9600 . ?
C00I C00L 1.381(5) . ?
C00I H00K 0.9300 . ?
C00J C00L 1.388(6) . ?
C00J H00L 0.9300 . ?
C00K H00M 0.9300 . ?
C00L H00N 0.9300 . ?
